data_4002420
loop_
_publ_author_name
'Parreu, I.'
'Carvajal, J.J.'
'Diaz, F.'
'Solans, X.'
'Aguilo, M.'

_publ_section_title
;
 Crystal structure and optical characterization of pure and Nd-substituted
 type III K Gd (P O3)4
;
_journal_name_full 'Chemistry of Materials (1,1989-)'
_journal_page_first 221
_journal_page_last 228
_journal_volume 18
_journal_year 2006
_chemical_formula_sum 'Gd K O12 P4'
_chemical_name_systematic 'K Gd (P O3)4'
_space_group_IT_number 4
_symmetry_space_group_name_Hall 'P 2yb'
_symmetry_space_group_name_H-M 'P 1 21 1'
_cell_angle_alpha 90
_cell_angle_beta 91.68
_cell_angle_gamma 90
_cell_formula_units_Z 2
_cell_length_a 7.255
_cell_length_b 8.356
_cell_length_c 7.934
_cell_volume 480.774
_citation_journal_id_ASTM CMATEX
_cod_data_source_file Parreu_CMATEX_2006_807.cif
_cod_data_source_block Gd1K1O12P4
_cod_original_cell_volume 480.7744
_cod_original_formula_sum 'Gd1 K1 O12 P4'
_cod_database_code 4002420

loop_
_symmetry_equiv_pos_as_xyz
x,y,z
-x,y+1/2,-z

loop_
_atom_site_label
_atom_site_type_symbol
_atom_site_fract_x
_atom_site_fract_y
_atom_site_fract_z
_atom_site_occupancy
_atom_site_U_iso_or_equiv
O11 O-2 0.962 0.3054 0.0769 1 0.0
P2 P+5 0.4396 0.6181 0.0976 1 0.0
O12 O-2 0.3935 0.0495 0.4235 1 0.0
P1 P+5 0.101 0.8295 0.1005 1 0.0
O6 O-2 0.432 0.177 0.0337 1 0.0
O7 O-2 0.0537 0.1895 0.4675 1 0.0
O10 O-2 0.5344 0.3315 0.5339 1 0.0
O1 O-2 0.0949 0.9888 0.1698 1 0.0
O8 O-2 0.1779 -0.0139 0.6581 1 0.0
O4 O-2 0.83 -0.01 0.6154 1 0.0
P3 P+5 0.6179 0.4973 0.398 1 0.0
O9 O-2 0.4476 0.125 0.7221 1 0.0
P4 P+5 -0.0053 0.1062 0.6177 1 0.0
K1 K+1 0.736 0.0531 0.2724 1 0.0
O3 O-2 0.0078 0.2033 0.7842 1 0.0
O2 O-2 0.6923 0.2811 0.8881 1 0.0
O5 O-2 0.681 0.987 0.9231 1 0.0
Gd1 Gd+3 0.2376 0.25 0.2426 1 0.0
